data_4109385
loop_
_publ_author_name
'Richard D. Adams'
'Burjor Captain'
'Mark D. Smith'
'Chad Beddie'
'Michael B. Hall'

_publ_section_title
;
 Unsaturated Platinum-Rhenium Cluster Complexes. Synthesis, Structures and
 Reactivity
;
_journal_name_full 'Journal of the American Chemical Society'
_journal_page_first 5981
_journal_page_last 5991
_journal_paper_doi 10.1021/ja070773o
_journal_volume 129
_journal_year 2007
_chemical_formula_sum 'C24 H30 O12 P Pt Re3'
_chemical_formula_weight 1295.14
_chemical_name_systematic
; 
 ? 
;
_space_group_IT_number 11
_symmetry_cell_setting monoclinic
_symmetry_space_group_name_Hall '-P 2yb'
_symmetry_space_group_name_H-M 'P 1 21/m 1'
_atom_sites_solution_hydrogens geom
_atom_sites_solution_primary direct
_atom_sites_solution_secondary difmap
_audit_creation_method SHELXL-97
_cell_angle_alpha 90.00
_cell_angle_beta 109.7010(10)
_cell_angle_gamma 90.00
_cell_formula_units_Z 2
_cell_length_a 9.0366(5)
_cell_length_b 17.4393(9)
_cell_length_c 11.3378(6)
_cell_measurement_reflns_used 2392
_cell_measurement_temperature 296(2)
_cell_measurement_theta_max 24.29
_cell_measurement_theta_min 2.24
_cell_volume 1682.16(16)
_computing_cell_refinement 'SAINT+  V6.2 (Bruker, 2001)'
_computing_data_collection 'SMART V5.625 (Bruker, 2001)'
_computing_data_reduction 'SAINT+  V6.2'
_computing_molecular_graphics 'SHELXTL V6.1 (Sheldrick, 1997)'
_computing_publication_material 'SHELXTL V6.1'
_computing_structure_refinement 'SHELXL-97 (Sheldrick, 1997)'
_computing_structure_solution 'SHELXS-97 (Sheldrick, 1990)'
_diffrn_ambient_temperature 296(2)
_diffrn_measured_fraction_theta_full 0.999
_diffrn_measured_fraction_theta_max 0.999
_diffrn_measurement_device_type 'Bruker SMART APEX CCD diffractometer'
_diffrn_measurement_method 'omega scans'
_diffrn_radiation_monochromator graphite
_diffrn_radiation_source 'fine-focus sealed tube'
_diffrn_radiation_type MoK\a
_diffrn_radiation_wavelength 0.71073
_diffrn_reflns_av_R_equivalents 0.0378
_diffrn_reflns_av_sigmaI/netI 0.0419
_diffrn_reflns_limit_h_max 11
_diffrn_reflns_limit_h_min -11
_diffrn_reflns_limit_k_max 13
_diffrn_reflns_limit_k_min -21
_diffrn_reflns_limit_l_max 13
_diffrn_reflns_limit_l_min -13
_diffrn_reflns_number 10619
_diffrn_reflns_theta_full 26.02
_diffrn_reflns_theta_max 26.02
_diffrn_reflns_theta_min 1.91
_diffrn_standards_decay_% <1
_exptl_absorpt_coefficient_mu 15.004
_exptl_absorpt_correction_T_max 1.000
_exptl_absorpt_correction_T_min 0.350
_exptl_absorpt_correction_type multi-scan
_exptl_absorpt_process_details '(SADABS, Bruker, 1997)'
_exptl_crystal_colour Pink
_exptl_crystal_density_diffrn 2.557
_exptl_crystal_description Plate
_exptl_crystal_F_000 1176
_exptl_crystal_size_max 0.30
_exptl_crystal_size_mid 0.10
_exptl_crystal_size_min 0.02
_refine_diff_density_max 1.476
_refine_diff_density_min -0.956
_refine_diff_density_rms 0.176
_refine_ls_extinction_method none
_refine_ls_goodness_of_fit_ref 1.062
_refine_ls_hydrogen_treatment mixed
_refine_ls_matrix_type full
_refine_ls_number_parameters 182
_refine_ls_number_reflns 3420
_refine_ls_number_restraints 4
_refine_ls_restrained_S_all 1.061
_refine_ls_R_factor_all 0.0510
_refine_ls_R_factor_gt 0.0400
_refine_ls_shift/su_max 0.000
_refine_ls_shift/su_mean 0.000
_refine_ls_structure_factor_coef Fsqd
_refine_ls_weighting_details 'calc w=1/[\s^2^(Fo^2^)+(0.0374P)^2^+6.1335P] where P=(Fo^2^+2Fc^2^)/3'
_refine_ls_weighting_scheme calc
_refine_ls_wR_factor_gt 0.0864
_refine_ls_wR_factor_ref 0.0911
_reflns_number_gt 2869
_reflns_number_total 3420
_reflns_threshold_expression >2sigma(I)
_cod_data_source_file ja070773osi20070202_012021.cif
_cod_data_source_block bch3re3s
_cod_database_code 4109385

loop_
_symmetry_equiv_pos_as_xyz
'x, y, z'
'-x, y+1/2, -z'
'-x, -y, -z'
'x, -y-1/2, z'

loop_
_atom_site_label
_atom_site_type_symbol
_atom_site_fract_x
_atom_site_fract_y
_atom_site_fract_z
_atom_site_U_iso_or_equiv
_atom_site_adp_type
_atom_site_occupancy
_atom_site_symmetry_multiplicity
_atom_site_calc_flag
_atom_site_refinement_flags
Pt1 Pt 0.31775(5) 0.2500 0.11348(4) 0.03463(14) Uani 1 2 d SD
Re1 Re 0.44861(5) 0.10503(2) 0.23425(4) 0.05258(15) Uani 1 1 d D
Re2 Re 0.46731(6) 0.2500 0.38872(5) 0.04396(16) Uani 1 2 d SD
P1 P 0.1505(3) 0.2500 -0.0922(3) 0.0349(7) Uani 1 2 d S
O11 O 0.7399(13) 0.1485(7) 0.1583(10) 0.111(4) Uani 1 1 d .
O12 O 0.3789(11) -0.0373(6) 0.0657(10) 0.098(3) Uani 1 1 d .
O13 O 0.6784(13) 0.0155(6) 0.4497(10) 0.126(4) Uani 1 1 d .
O14 O 0.1532(12) 0.0656(7) 0.3072(9) 0.110(4) Uani 1 1 d .
O21 O 0.8266(14) 0.2500 0.4333(12) 0.131(7) Uani 1 2 d S
O22 O 0.5092(14) 0.1300(7) 0.5944(9) 0.117(4) Uani 1 1 d .
O23 O 0.1029(14) 0.2500 0.3247(12) 0.102(5) Uani 1 2 d S
C11 C 0.6321(16) 0.1333(7) 0.1841(11) 0.068(3) Uani 1 1 d .
C12 C 0.4040(15) 0.0164(7) 0.1294(13) 0.074(3) Uani 1 1 d .
C13 C 0.5889(15) 0.0479(7) 0.3687(12) 0.077(4) Uani 1 1 d .
C14 C 0.2619(15) 0.0813(8) 0.2824(11) 0.072(3) Uani 1 1 d .
C21 C 0.6939(18) 0.2500 0.4149(13) 0.072(5) Uani 1 2 d S
C22 C 0.4903(15) 0.1733(8) 0.5145(11) 0.072(3) Uani 1 1 d .
C23 C 0.2370(18) 0.2500 0.3444(14) 0.068(5) Uani 1 2 d S
C31 C -0.037(2) 0.1915(13) -0.111(2) 0.057(5) Uiso 0.50 1 d P
C32 C 0.084(2) 0.1458(13) -0.151(2) 0.058(5) Uiso 0.50 1 d P
C33 C 0.260(2) 0.2087(12) -0.1913(19) 0.054(5) Uiso 0.50 1 d P
C34 C 0.0116(16) 0.1107(8) -0.0446(13) 0.089(4) Uiso 1 1 d .
H37A H -0.0787 0.0793 -0.0535 0.134 Uiso 1 1 d R
H37B H 0.0795 0.0851 -0.0814 0.134 Uiso 1 1 d R
H37C H 0.0674 0.1196 0.0427 0.134 Uiso 1 1 d R
C35 C -0.142(2) 0.2500 -0.054(2) 0.097(6) Uiso 1 2 d S
H40A H -0.2378 0.2278 -0.0510 0.145 Uiso 0.50 1 d PR
H40B H -0.0804 0.2679 0.0282 0.145 Uiso 0.50 1 d PR
H40C H -0.1658 0.2923 -0.1114 0.145 Uiso 0.50 1 d PR
C36 C -0.098(2) 0.1572(12) -0.2633(16) 0.144(7) Uiso 1 1 d .
H39A H -0.1850 0.1224 -0.2824 0.215 Uiso 1 1 d R
H39B H -0.1314 0.2045 -0.3073 0.215 Uiso 1 1 d R
H39C H -0.0160 0.1349 -0.2886 0.215 Uiso 1 1 d R
C37 C 0.2525(18) 0.1137(9) -0.1745(15) 0.101(5) Uiso 1 1 d .
H34A H 0.3060 0.0835 -0.2184 0.152 Uiso 1 1 d R
H34B H 0.2930 0.1017 -0.0868 0.152 Uiso 1 1 d R
H34C H 0.1420 0.1026 -0.2066 0.152 Uiso 1 1 d R
C38 C 0.193(2) 0.2500 -0.3369(19) 0.102(7) Uiso 1 2 d S
H38A H 0.2436 0.2313 -0.3936 0.153 Uiso 0.50 1 d PR
H38B H 0.0824 0.2405 -0.3715 0.153 Uiso 0.50 1 d PR
H38C H 0.2116 0.3041 -0.3247 0.153 Uiso 0.50 1 d PR
C39 C 0.4311(18) 0.2500 -0.1445(16) 0.070(5) Uiso 1 2 d S
H32A H 0.5008 0.2318 -0.1862 0.105 Uiso 0.50 1 d PR
H32B H 0.4091 0.3034 -0.1631 0.105 Uiso 0.50 1 d PR
H32C H 0.4796 0.2435 -0.0557 0.105 Uiso 0.50 1 d PR
H1 H 0.305(9) 0.1501(12) 0.109(6) 0.11(5) Uiso 1 1 d D
H2 H 0.492(3) 0.2500 0.2423(16) 0.9(8) Uiso 1 2 d SD

loop_
_atom_site_aniso_label
_atom_site_aniso_U_11
_atom_site_aniso_U_22
_atom_site_aniso_U_33
_atom_site_aniso_U_23
_atom_site_aniso_U_13
_atom_site_aniso_U_12
Pt1 0.0313(2) 0.0419(3) 0.0279(2) 0.000 0.00632(18) 0.000
Re1 0.0613(3) 0.0412(3) 0.0444(2) 0.00721(19) 0.00345(19) -0.00377(19)
Re2 0.0405(3) 0.0590(4) 0.0287(3) 0.000 0.0068(2) 0.000
P1 0.0276(15) 0.045(2) 0.0298(16) 0.000 0.0065(12) 0.000
O11 0.107(8) 0.136(10) 0.103(8) -0.025(7) 0.051(7) -0.043(7)
O12 0.099(7) 0.073(7) 0.115(8) -0.025(6) 0.026(6) -0.014(5)
O13 0.128(9) 0.096(8) 0.111(8) 0.037(7) -0.019(7) 0.021(7)
O14 0.103(8) 0.131(9) 0.089(7) 0.036(7) 0.026(6) -0.042(7)
O21 0.040(7) 0.27(2) 0.068(8) 0.000 0.001(6) 0.000
O22 0.157(10) 0.118(9) 0.063(6) 0.040(6) 0.022(6) -0.010(8)
O23 0.053(7) 0.184(16) 0.079(9) 0.000 0.034(6) 0.000
C11 0.078(8) 0.064(8) 0.054(7) -0.008(6) 0.013(6) -0.012(7)
C12 0.081(9) 0.053(8) 0.077(9) 0.004(7) 0.011(7) 0.000(7)
C13 0.089(9) 0.051(7) 0.067(8) 0.021(7) -0.004(7) 0.006(6)
C14 0.072(8) 0.085(9) 0.056(7) 0.015(7) 0.019(6) -0.019(7)
C21 0.053(9) 0.139(18) 0.028(7) 0.000 0.020(7) 0.000
C22 0.078(8) 0.086(9) 0.048(6) 0.016(7) 0.013(6) -0.008(7)
C23 0.049(9) 0.112(15) 0.047(9) 0.000 0.020(7) 0.000

loop_
_atom_type_symbol
_atom_type_description
_atom_type_scat_dispersion_real
_atom_type_scat_dispersion_imag
_atom_type_scat_source
C C 0.0033 0.0016 'International Tables Vol C Tables 4.2.6.8 and 6.1.1.4'
H H 0.0000 0.0000 'International Tables Vol C Tables 4.2.6.8 and 6.1.1.4'
O O 0.0106 0.0060 'International Tables Vol C Tables 4.2.6.8 and 6.1.1.4'
P P 0.1023 0.0942 'International Tables Vol C Tables 4.2.6.8 and 6.1.1.4'
Re Re -1.0185 7.2310 'International Tables Vol C Tables 4.2.6.8 and 6.1.1.4'
Pt Pt -1.7033 8.3905 'International Tables Vol C Tables 4.2.6.8 and 6.1.1.4'

loop_
_geom_angle_atom_site_label_1
_geom_angle_atom_site_label_2
_geom_angle_atom_site_label_3
_geom_angle
_geom_angle_site_symmetry_1
_geom_angle_site_symmetry_3
P1 Pt1 Re1 119.690(14) . 4_565
P1 Pt1 Re1 119.690(14) . .
Re1 Pt1 Re1 119.41(2) 4_565 .
P1 Pt1 Re2 167.53(8) . .
Re1 Pt1 Re2 62.420(12) 4_565 .
Re1 Pt1 Re2 62.420(12) . .
P1 Pt1 H1 87.6(12) . .
Re1 Pt1 H1 152.5(9) 4_565 .
Re1 Pt1 H1 33.2(8) . .
Re2 Pt1 H1 91.8(19) . .
P1 Pt1 H2 160.1(8) . .
Re1 Pt1 H2 60.12(8) 4_565 .
Re1 Pt1 H2 60.12(7) . .
Re2 Pt1 H2 32.4(8) . .
H1 Pt1 H2 93.1(9) . .
C13 Re1 C12 91.0(5) . .
C13 Re1 C14 93.9(6) . .
C12 Re1 C14 89.0(6) . .
C13 Re1 C11 87.9(6) . .
C12 Re1 C11 92.5(5) . .
C14 Re1 C11 177.6(5) . .
C13 Re1 Pt1 151.9(4) . .
C12 Re1 Pt1 116.2(4) . .
C14 Re1 Pt1 93.6(4) . .
C11 Re1 Pt1 84.1(4) . .
C13 Re1 Re2 94.7(4) . .
C12 Re1 Re2 171.5(4) . .
C14 Re1 Re2 84.4(4) . .
C11 Re1 Re2 93.9(4) . .
Pt1 Re1 Re2 59.195(14) . .
C13 Re1 H1 174(2) . .
C12 Re1 H1 85.2(16) . .
C14 Re1 H1 81(4) . .
C11 Re1 H1 97(4) . .
Pt1 Re1 H1 33.1(8) . .
Re2 Re1 H1 88.6(19) . .
C22 Re2 C22 88.6(8) 4_565 .
C22 Re2 C21 92.4(5) 4_565 .
C22 Re2 C21 92.4(5) . .
C22 Re2 C23 91.7(5) 4_565 .
C22 Re2 C23 91.7(5) . .
C21 Re2 C23 174.3(6) . .
C22 Re2 Pt1 133.1(4) 4_565 .
C22 Re2 Pt1 133.1(4) . .
C21 Re2 Pt1 104.0(4) . .
C23 Re2 Pt1 70.3(4) . .
C22 Re2 Re1 168.1(4) 4_565 .
C22 Re2 Re1 79.6(4) . .
C21 Re2 Re1 86.6(2) . .
C23 Re2 Re1 90.2(2) . .
Pt1 Re2 Re1 58.385(11) . .
C22 Re2 Re1 79.6(4) 4_565 4_565
C22 Re2 Re1 168.1(4) . 4_565
C21 Re2 Re1 86.6(2) . 4_565
C23 Re2 Re1 90.2(2) . 4_565
Pt1 Re2 Re1 58.385(11) . 4_565
Re1 Re2 Re1 112.11(2) . 4_565
C22 Re2 H2 133.7(5) 4_565 .
C22 Re2 H2 133.7(5) . .
C21 Re2 H2 71.6(9) . .
C23 Re2 H2 102.7(9) . .
Pt1 Re2 H2 32.4(8) . .
Re1 Re2 H2 56.93(12) . .
Re1 Re2 H2 56.93(12) 4_565 .
C33 P1 C33 45.2(13) . 4_565
C33 P1 C31 110.5(9) . .
C33 P1 C31 139.4(9) 4_565 .
C33 P1 C31 139.4(9) . 4_565
C33 P1 C31 110.5(9) 4_565 4_565
C31 P1 C31 64.1(13) . 4_565
C33 P1 C32 66.7(9) . .
C33 P1 C32 108.5(9) 4_565 .
C31 P1 C32 46.5(9) . .
C31 P1 C32 107.3(9) 4_565 .
C33 P1 C32 108.5(9) . 4_565
C33 P1 C32 66.7(9) 4_565 4_565
C31 P1 C32 107.3(9) . 4_565
C31 P1 C32 46.5(9) 4_565 4_565
C32 P1 C32 136.2(13) . 4_565
C33 P1 Pt1 107.8(6) . .
C33 P1 Pt1 107.8(6) 4_565 .
C31 P1 Pt1 111.4(6) . .
C31 P1 Pt1 111.4(6) 4_565 .
C32 P1 Pt1 111.3(6) . .
C32 P1 Pt1 111.3(6) 4_565 .
O11 C11 Re1 178.1(13) . .
O12 C12 Re1 179.1(13) . .
O13 C13 Re1 177.1(13) . .
O14 C14 Re1 177.6(13) . .
O21 C21 Re2 178.3(13) . .
O22 C22 Re2 176.3(12) . .
O23 C23 Re2 176.6(14) . .
C32 C31 C34 64.6(13) . .
C32 C31 C35 170.3(18) . .
C34 C31 C35 117.2(15) . .
C32 C31 C36 63.2(13) . .
C34 C31 C36 96.4(15) . .
C35 C31 C36 124.6(16) . .
C32 C31 P1 68.0(11) . .
C34 C31 P1 109.1(12) . .
C35 C31 P1 103.1(13) . .
C36 C31 P1 105.6(13) . .
C31 C32 C34 59.3(12) . .
C31 C32 C36 64.0(12) . .
C34 C32 C36 94.0(13) . .
C31 C32 C37 164.7(18) . .
C34 C32 C37 125.0(15) . .
C36 C32 C37 126.5(15) . .
C31 C32 P1 65.5(12) . .
C34 C32 P1 104.2(12) . .
C36 C32 P1 104.6(13) . .
C37 C32 P1 99.6(12) . .
C31 C32 H37B 94.3 . .
C34 C32 H37B 35.1 . .
C36 C32 H37B 108.6 . .
C37 C32 H37B 92.2 . .
P1 C32 H37B 127.3 . .
C31 C32 H39C 97.5 . .
C34 C32 H39C 116.8 . .
C36 C32 H39C 33.8 . .
C37 C32 H39C 92.8 . .
P1 C32 H39C 118.0 . .
H37B C32 H39C 112.4 . .
C31 C32 H34C 162.1 . .
C34 C32 H34C 119.5 . .
C36 C32 H34C 99.1 . .
C37 C32 H34C 32.5 . .
P1 C32 H34C 128.1 . .
H37B C32 H34C 85.4 . .
H39C C32 H34C 66.4 . .
C33 C33 C39 63.6(8) 4_565 .
C33 C33 C37 172.3(9) 4_565 .
C39 C33 C37 118.4(13) . .
C33 C33 C38 65.1(8) 4_565 .
C39 C33 C38 96.7(13) . .
C37 C33 C38 120.8(14) . .
C33 C33 P1 67.4(6) 4_565 .
C39 C33 P1 105.7(12) . .
C37 C33 P1 105.2(12) . .
C38 C33 P1 109.2(12) . .
C31 C34 C32 56.1(11) . .
C31 C34 H37A 111.7 . .
C32 C34 H37A 131.3 . .
C31 C34 H37B 108.6 . .
C32 C34 H37B 52.7 . .
H37A C34 H37B 109.5 . .
C31 C34 H37C 108.1 . .
C32 C34 H37C 119.2 . .
H37A C34 H37C 109.5 . .
H37B C34 H37C 109.5 . .
C31 C35 C31 75.3(17) . 4_565
C31 C35 H40A 114.0 . .
C31 C35 H40A 154.1 4_565 .
C31 C35 H40B 110.9 . .
C31 C35 H40B 87.7 4_565 .
H40A C35 H40B 109.5 . .
C31 C35 H40C 103.4 . .
C31 C35 H40C 45.0 4_565 .
H40A C35 H40C 109.5 . .
H40B C35 H40C 109.5 . .
C32 C36 C31 52.8(11) . .
C32 C36 H39A 127.0 . .
C31 C36 H39A 114.0 . .
C32 C36 H39B 122.8 . .
C31 C36 H39B 99.2 . .
H39A C36 H39B 109.5 . .
C32 C36 H39C 62.3 . .
C31 C36 H39C 114.7 . .
H39A C36 H39C 109.5 . .
H39B C36 H39C 109.5 . .
C33 C37 C32 76.7(12) . .
C33 C37 H34A 115.9 . .
C32 C37 H34A 152.1 . .
C33 C37 H34B 108.6 . .
C32 C37 H34B 87.6 . .
H34A C37 H34B 109.5 . .
C33 C37 H34C 103.6 . .
C32 C37 H34C 42.7 . .
H34A C37 H34C 109.5 . .
H34B C37 H34C 109.5 . .
C33 C38 C33 49.7(15) 4_565 .
C33 C38 H38A 134.0 4_565 .
C33 C38 H38A 114.1 . .
C33 C38 H38B 116.5 4_565 .
C33 C38 H38B 107.6 . .
H38A C38 H38B 109.5 . .
C33 C38 H38C 57.3 4_565 .
C33 C38 H38C 106.6 . .
H38A C38 H38C 109.5 . .
H38B C38 H38C 109.5 . .
C33 C39 C33 52.8(15) . 4_565
C33 C39 H32A 113.8 . .
C33 C39 H32A 134.1 4_565 .
C33 C39 H32B 104.8 . .
C33 C39 H32B 52.7 4_565 .
H32A C39 H32B 109.5 . .
C33 C39 H32C 109.7 . .
C33 C39 H32C 116.3 4_565 .
H32A C39 H32C 109.5 . .
H32B C39 H32C 109.5 . .

loop_
_geom_bond_atom_site_label_1
_geom_bond_atom_site_label_2
_geom_bond_distance
_geom_bond_site_symmetry_2
Pt1 P1 2.312(3) .
Pt1 Re1 2.9280(5) 4_565
Pt1 Re1 2.9280(5) .
Pt1 Re2 2.9532(7) .
Pt1 H1 1.75(2) .
Pt1 H2 1.75(2) .
Re1 C13 1.903(11) .
Re1 C12 1.909(14) .
Re1 C14 1.984(13) .
Re1 C11 1.988(14) .
Re1 Re2 3.0476(5) .
Re1 H1 1.75(2) .
Re2 C22 1.915(12) 4_565
Re2 C22 1.915(12) .
Re2 C21 1.968(16) .
Re2 C23 1.969(16) .
Re2 Re1 3.0476(5) 4_565
Re2 H2 1.75(2) .
P1 C33 1.88(2) .
P1 C33 1.88(2) 4_565
P1 C31 1.92(2) .
P1 C31 1.92(2) 4_565
P1 C32 1.96(2) .
P1 C32 1.96(2) 4_565
O11 C11 1.138(14) .
O12 C12 1.157(14) .
O13 C13 1.147(13) .
O14 C14 1.142(14) .
O21 C21 1.146(17) .
O22 C22 1.147(13) .
O23 C23 1.156(17) .
C31 C32 1.53(3) .
C31 C34 1.59(3) .
C31 C35 1.67(3) .
C31 C36 1.73(3) .
C32 C34 1.67(3) .
C32 C36 1.72(3) .
C32 C37 1.73(3) .
C32 H37B 1.3283 .
C32 H39C 1.5295 .
C32 H34C 1.2108 .
C33 C33 1.44(4) 4_565
C33 C39 1.62(2) .
C33 C37 1.67(3) .
C33 C38 1.71(3) .
C34 H37A 0.9599 .
C34 H37B 0.9600 .
C34 H37C 0.9601 .
C35 C31 1.67(3) 4_565
C35 H40A 0.9600 .
C35 H40B 0.9601 .
C35 H40C 0.9600 .
C36 H39A 0.9600 .
C36 H39B 0.9600 .
C36 H39C 0.9599 .
C37 H34A 0.9599 .
C37 H34B 0.9599 .
C37 H34C 0.9600 .
C38 C33 1.71(3) 4_565
C38 H38A 0.9600 .
C38 H38B 0.9600 .
C38 H38C 0.9600 .
C39 C33 1.62(2) 4_565
C39 H32A 0.9599 .
C39 H32B 0.9600 .
C39 H32C 0.9600 .
